data_7245341
loop_
_publ_author_name
'Krajewska, Joanna'
'Nowicki, Krzysztof'
'Durka, Krzysztof'
'Marek-Urban, Paulina H.'
'Wi\'nska, Patrycja'
'St\;epniewski, Tomasz'
'Wo\'zniak, Krzysztof'
'Laudy, Agnieszka E.'
'Luli\'nski, Sergiusz'

_publ_section_title
;
 Oxazoline scaffold in synthesis of benzosiloxaboroles and related
 ring-expanded heterocycles: diverse reactivity, structural peculiarities
 and antimicrobial activity
;
_journal_issue 36
_journal_name_full 'RSC Advances'
_journal_page_first 23099
_journal_page_last 23117
_journal_paper_doi 10.1039/D2RA03910A
_journal_volume 12
_journal_year 2022
_chemical_formula_moiety 'C13 H22 B Cl F N O3 Si'
_chemical_formula_sum 'C13 H22 B Cl F N O3 Si'
_chemical_formula_weight 333.66
_chemical_melting_point 494
_chemical_name_systematic
;
4-[2-Methyl-2-ammoniumpropoxycarbonyl]-7-fluoro-1,1-dimethyl-3-hydroxybenzo[1,2,3]siloxaborole chloride
;
_space_group_crystal_system monoclinic
_space_group_IT_number 14
_space_group_name_Hall '-P 2ybc'
_space_group_name_H-M_alt 'P 1 21/c 1'
_atom_sites_solution_hydrogens mixed
_audit_creation_method SHELXL-2013
_audit_update_record
;
2022-04-13 deposited with the CCDC.	2022-08-08 downloaded from the CCDC.
;
_cell_angle_alpha 90
_cell_angle_beta 110.168(2)
_cell_angle_gamma 90
_cell_formula_units_Z 4
_cell_length_a 11.7424(3)
_cell_length_b 11.9111(2)
_cell_length_c 12.6569(3)
_cell_measurement_reflns_used 5150
_cell_measurement_temperature 100(2)
_cell_measurement_theta_max 76.6580
_cell_measurement_theta_min 3.9840
_cell_volume 1661.71(7)
_computing_cell_refinement 'CrysAlisPro 1.171.40.84a (Rigaku OD, 2020)'
_computing_data_collection 'CrysAlisPro 1.171.40.84a (Rigaku OD, 2020)'
_computing_data_reduction 'CrysAlisPro 1.171.40.84a (Rigaku OD, 2020)'
_computing_structure_refinement 'SHELXL-2013 (Sheldrick, 2013)'
_diffrn_ambient_environment N~2~
_diffrn_ambient_temperature 100.01(10)
_diffrn_detector 'CCD plate'
_diffrn_detector_area_resol_mean 5.2195
_diffrn_detector_type Atlas
_diffrn_measured_fraction_theta_full 1.000
_diffrn_measured_fraction_theta_max 0.983
_diffrn_measurement_device 'four-circle diffractometer'
_diffrn_measurement_device_type 'SuperNova, Dual, Cu at home/near, Atlas'
_diffrn_radiation_monochromator mirror
_diffrn_radiation_probe x-ray
_diffrn_radiation_type 'Cu K\a'
_diffrn_radiation_wavelength 1.54184
_diffrn_reflns_av_R_equivalents 0.0310
_diffrn_reflns_av_unetI/netI 0.0356
_diffrn_reflns_Laue_measured_fraction_full 1.000
_diffrn_reflns_Laue_measured_fraction_max 0.983
_diffrn_reflns_limit_h_max 14
_diffrn_reflns_limit_h_min -14
_diffrn_reflns_limit_k_max 10
_diffrn_reflns_limit_k_min -14
_diffrn_reflns_limit_l_max 15
_diffrn_reflns_limit_l_min -13
_diffrn_reflns_number 7956
_diffrn_reflns_point_group_measured_fraction_full 1.000
_diffrn_reflns_point_group_measured_fraction_max 0.983
_diffrn_reflns_theta_full 67.679
_diffrn_reflns_theta_max 76.785
_diffrn_reflns_theta_min 4.010
_diffrn_source 'micro-focus sealed X-ray tube'
_diffrn_source_type 'SuperNova (Cu) X-ray Source'
_exptl_absorpt_coefficient_mu 2.893
_exptl_absorpt_correction_T_max 1.000
_exptl_absorpt_correction_T_min 0.861
_exptl_absorpt_correction_type gaussian
_exptl_absorpt_process_details
;
CrysAlisPro 1.171.40.84a (Rigaku Oxford Diffraction, 2020)
Numerical absorption correction based on gaussian integration over
a multifaceted crystal model
Empirical absorption correction using spherical harmonics,
implemented in SCALE3 ABSPACK scaling algorithm.
;
_exptl_crystal_colour colourless
_exptl_crystal_density_diffrn 1.334
_exptl_crystal_description shapeless
_exptl_crystal_F_000 704
_exptl_crystal_recrystallization_method 'Re-crystallisation from solvent: CHCl3'
_exptl_crystal_size_max 0.211
_exptl_crystal_size_mid 0.084
_exptl_crystal_size_min 0.048
_refine_diff_density_max 0.385
_refine_diff_density_min -0.286
_refine_diff_density_rms 0.065
_refine_ls_extinction_method none
_refine_ls_goodness_of_fit_ref 1.070
_refine_ls_hydrogen_treatment mixed
_refine_ls_matrix_type full
_refine_ls_number_parameters 202
_refine_ls_number_reflns 3445
_refine_ls_number_restraints 4
_refine_ls_restrained_S_all 1.060
_refine_ls_R_factor_all 0.0401
_refine_ls_R_factor_gt 0.0363
_refine_ls_shift/su_max 0.001
_refine_ls_shift/su_mean 0.000
_refine_ls_structure_factor_coef Fsqd
_refine_ls_weighting_details 'w=1/[\s^2^(Fo^2^)+(0.0551P)^2^+0.5314P] where P=(Fo^2^+2Fc^2^)/3'
_refine_ls_weighting_scheme calc
_refine_ls_wR_factor_gt 0.0950
_refine_ls_wR_factor_ref 0.0995
_reflns_Friedel_coverage 0.000
_reflns_number_gt 3115
_reflns_number_total 3445
_reflns_threshold_expression 'I > 2\s(I)'
_cod_data_source_file d2ra03910a7.cif
_cod_data_source_block 5c
_cod_original_sg_symbol_H-M 'P 21/c'
_cod_database_code 7245341
_shelx_space_group_comment
;
The symmetry employed for this shelxl refinement is uniquely defined
by the following loop, which should always be used as a source of
symmetry information in preference to the above space-group names.
They are only intended as comments.
;
_oxdiff_exptl_absorpt_empirical_full_min 0.770
_oxdiff_exptl_absorpt_empirical_full_max 1.881
_oxdiff_exptl_absorpt_empirical_details
;
Empirical correction (ABSPACK) includes:
- Absorption correction using spherical harmonics
- Frame scaling
- Detector area scaling
;
_shelxl_version_number 2013-4

loop_
_space_group_symop_operation_xyz
'x, y, z'
'-x, y+1/2, -z+1/2'
'-x, -y, -z'
'x, -y-1/2, z-1/2'

loop_
_atom_site_label
_atom_site_type_symbol
_atom_site_fract_x
_atom_site_fract_y
_atom_site_fract_z
_atom_site_U_iso_or_equiv
_atom_site_adp_type
_atom_site_occupancy
_atom_site_site_symmetry_order
_atom_site_calc_flag
_atom_site_refinement_flags_posn
_atom_site_refinement_flags_adp
_atom_site_refinement_flags_occupancy
_atom_site_disorder_assembly
_atom_site_disorder_group
N1 N 0.51336(11) 0.75008(11) 0.61002(10) 0.0114(2) Uani 1 1 d D . . . .
C12 C 0.37666(14) 0.61197(13) 0.49122(12) 0.0138(3) Uani 1 1 d . . . . .
H12A H 0.4233 0.5492 0.5374 0.017 Uiso 1 1 calc R U . . .
H12B H 0.2917 0.5871 0.4543 0.017 Uiso 1 1 calc R U . . .
C9 C 0.54126(14) 0.85414(13) 0.68163(13) 0.0148(3) Uani 1 1 d . . . . .
H9A H 0.4948 0.8524 0.7337 0.018 Uiso 1 1 calc R U . . .
H9B H 0.5149 0.9209 0.6327 0.018 Uiso 1 1 calc R U . . .
C14 C 0.34185(14) 0.67725(13) 0.66372(13) 0.0155(3) Uani 1 1 d . . . . .
H14A H 0.3940 0.6158 0.7046 0.023 Uiso 1 1 calc R U . . .
H14B H 0.2574 0.6517 0.6348 0.023 Uiso 1 1 calc R U . . .
H14C H 0.3491 0.7409 0.7147 0.023 Uiso 1 1 calc R U . . .
C13 C 0.38092(13) 0.71367(12) 0.56559(12) 0.0124(3) Uani 1 1 d . . . . .
C10 C 0.30369(14) 0.80972(14) 0.49861(13) 0.0177(3) Uani 1 1 d . . . . .
H10A H 0.3313 0.8299 0.4363 0.027 Uiso 1 1 calc R U . . .
H10B H 0.3115 0.8749 0.5479 0.027 Uiso 1 1 calc R U . . .
H10C H 0.2186 0.7862 0.4685 0.027 Uiso 1 1 calc R U . . .
O3 O 0.42768(11) 0.64266(10) 0.40860(9) 0.0190(2) Uani 1 1 d D . . . .
H1A H 0.533(2) 0.761(2) 0.5523(14) 0.029 Uiso 1 1 d D U . . .
H1B H 0.5545(19) 0.6971(15) 0.6507(17) 0.029 Uiso 1 1 d D U . . .
H3A H 0.406(2) 0.5932(16) 0.3587(16) 0.029 Uiso 1 1 d D U . . .
Cl1 Cl 0.65288(3) 0.94730(3) 0.25554(3) 0.01463(11) Uani 1 1 d . . . . .
Si1 Si 0.96868(4) 0.94835(3) 0.67006(3) 0.01346(12) Uani 1 1 d . . . . .
F1 F 1.03645(9) 0.90022(9) 0.94490(8) 0.0228(2) Uani 1 1 d . . . . .
O1 O 0.84700(10) 0.93897(9) 0.55160(9) 0.0159(2) Uani 1 1 d . . . . .
O2 O 0.63645(10) 0.88647(10) 0.48584(9) 0.0155(2) Uani 1 1 d D . . . .
C1 C 0.88440(14) 0.90438(12) 0.76525(13) 0.0137(3) Uani 1 1 d . . . . .
C2 C 0.76080(14) 0.89004(12) 0.69863(13) 0.0131(3) Uani 1 1 d . . . . .
C6 C 0.91716(14) 0.88904(13) 0.87982(13) 0.0161(3) Uani 1 1 d . . . . .
B1 B 0.74321(15) 0.90627(14) 0.56967(14) 0.0130(3) Uani 1 1 d . . . . .
C5 C 0.83523(15) 0.86332(14) 0.93223(13) 0.0181(3) Uani 1 1 d . . . . .
H5 H 0.8611 0.8539 1.0116 0.022 Uiso 1 1 calc R U . . .
C4 C 0.71322(15) 0.85140(13) 0.86583(13) 0.0161(3) Uani 1 1 d . . . . .
H4 H 0.6553 0.8343 0.9005 0.019 Uiso 1 1 calc R U . . .
C3 C 0.67513(14) 0.86428(12) 0.74910(13) 0.0130(3) Uani 1 1 d . . . . .
C7 C 1.08744(14) 0.84990(14) 0.66291(15) 0.0206(3) Uani 1 1 d . . . . .
H7A H 1.0546 0.7735 0.6510 0.031 Uiso 1 1 calc R U . . .
H7B H 1.1566 0.8529 0.7336 0.031 Uiso 1 1 calc R U . . .
H7C H 1.1142 0.8711 0.6004 0.031 Uiso 1 1 calc R U . . .
C8 C 1.02411(15) 1.09501(14) 0.69308(15) 0.0210(3) Uani 1 1 d . . . . .
H8A H 0.9584 1.1444 0.6958 0.032 Uiso 1 1 calc R U . . .
H8B H 1.0510 1.1182 0.6312 0.032 Uiso 1 1 calc R U . . .
H8C H 1.0922 1.1000 0.7644 0.032 Uiso 1 1 calc R U . . .
H2A H 0.642(2) 0.896(2) 0.4220(12) 0.032 Uiso 1 1 d D U . . .

loop_
_atom_site_aniso_label
_atom_site_aniso_U_11
_atom_site_aniso_U_22
_atom_site_aniso_U_33
_atom_site_aniso_U_23
_atom_site_aniso_U_13
_atom_site_aniso_U_12
N1 0.0104(6) 0.0127(6) 0.0124(6) -0.0009(5) 0.0055(5) 0.0003(4)
C12 0.0133(7) 0.0149(7) 0.0136(7) -0.0005(5) 0.0054(5) -0.0012(5)
C9 0.0134(7) 0.0140(7) 0.0187(7) -0.0046(6) 0.0078(6) -0.0010(5)
C14 0.0138(7) 0.0180(7) 0.0169(7) -0.0014(6) 0.0082(6) -0.0019(6)
C13 0.0088(6) 0.0139(7) 0.0143(7) -0.0008(5) 0.0036(5) 0.0000(5)
C10 0.0140(7) 0.0180(7) 0.0196(7) 0.0011(6) 0.0038(6) 0.0034(6)
O3 0.0259(6) 0.0190(5) 0.0157(5) -0.0048(4) 0.0117(5) -0.0052(5)
Cl1 0.01522(19) 0.01473(19) 0.01277(18) 0.00098(11) 0.00330(14) -0.00171(12)
Si1 0.0102(2) 0.0156(2) 0.0157(2) -0.00086(14) 0.00588(16) -0.00064(14)
F1 0.0142(5) 0.0329(6) 0.0170(5) -0.0014(4) -0.0004(4) 0.0000(4)
O1 0.0139(5) 0.0206(6) 0.0146(5) 0.0011(4) 0.0068(4) -0.0014(4)
O2 0.0145(5) 0.0202(5) 0.0113(5) 0.0003(4) 0.0039(4) -0.0018(4)
C1 0.0135(7) 0.0127(7) 0.0160(7) -0.0006(5) 0.0067(6) 0.0005(5)
C2 0.0141(7) 0.0108(6) 0.0143(7) -0.0013(5) 0.0050(6) 0.0010(5)
C6 0.0139(7) 0.0165(7) 0.0155(7) -0.0023(5) 0.0020(6) 0.0005(6)
B1 0.0135(8) 0.0115(7) 0.0156(8) -0.0002(6) 0.0070(6) 0.0006(6)
C5 0.0228(8) 0.0184(7) 0.0126(7) -0.0005(6) 0.0054(6) -0.0006(6)
C4 0.0198(8) 0.0153(7) 0.0167(7) -0.0017(5) 0.0108(6) -0.0016(6)
C3 0.0142(7) 0.0105(6) 0.0150(7) -0.0026(5) 0.0058(6) -0.0005(5)
C7 0.0151(7) 0.0219(8) 0.0271(8) -0.0023(6) 0.0102(6) 0.0014(6)
C8 0.0185(8) 0.0171(8) 0.0280(8) -0.0017(6) 0.0087(7) -0.0037(6)

loop_
_atom_type_symbol
_atom_type_description
_atom_type_scat_dispersion_real
_atom_type_scat_dispersion_imag
_atom_type_scat_source
C C 0.0181 0.0091 'International Tables Vol C Tables 4.2.6.8 and 6.1.1.4'
H H 0.0000 0.0000 'International Tables Vol C Tables 4.2.6.8 and 6.1.1.4'
B B 0.0090 0.0039 'International Tables Vol C Tables 4.2.6.8 and 6.1.1.4'
F F 0.0727 0.0534 'International Tables Vol C Tables 4.2.6.8 and 6.1.1.4'
Si Si 0.2541 0.3302 'International Tables Vol C Tables 4.2.6.8 and 6.1.1.4'
Cl Cl 0.3639 0.7018 'International Tables Vol C Tables 4.2.6.8 and 6.1.1.4'
O O 0.0492 0.0322 'International Tables Vol C Tables 4.2.6.8 and 6.1.1.4'
N N 0.0311 0.0180 'International Tables Vol C Tables 4.2.6.8 and 6.1.1.4'

loop_
_exptl_crystal_face_index_h
_exptl_crystal_face_index_k
_exptl_crystal_face_index_l
_exptl_crystal_face_perp_dist
-1 -5 0 0.0433
1 5 -3 0.0850
0 -1 -1 0.0443
-5 1 -1 0.0394
1 0 0 0.0165
-1 5 5 0.0361
-5 0 1 0.0213

loop_
_geom_angle_atom_site_label_1
_geom_angle_atom_site_label_2
_geom_angle_atom_site_label_3
_geom_angle
_geom_angle_site_symmetry_1
_geom_angle_site_symmetry_3
_geom_angle_publ_flag
C9 N1 C13 116.10(11) . . ?
C9 N1 H1A 109.1(17) . . ?
C13 N1 H1A 105.6(17) . . ?
C9 N1 H1B 106.6(17) . . ?
C13 N1 H1B 107.9(16) . . ?
H1A N1 H1B 112(2) . . ?
O3 C12 C13 108.52(12) . . ?
O3 C12 H12A 110.0 . . ?
C13 C12 H12A 110.0 . . ?
O3 C12 H12B 110.0 . . ?
C13 C12 H12B 110.0 . . ?
H12A C12 H12B 108.4 . . ?
N1 C9 C3 111.98(12) . . ?
N1 C9 H9A 109.2 . . ?
C3 C9 H9A 109.2 . . ?
N1 C9 H9B 109.2 . . ?
C3 C9 H9B 109.2 . . ?
H9A C9 H9B 107.9 . . ?
C13 C14 H14A 109.5 . . ?
C13 C14 H14B 109.5 . . ?
H14A C14 H14B 109.5 . . ?
C13 C14 H14C 109.5 . . ?
H14A C14 H14C 109.5 . . ?
H14B C14 H14C 109.5 . . ?
N1 C13 C10 109.14(12) . . ?
N1 C13 C12 105.44(11) . . ?
C10 C13 C12 111.51(12) . . ?
N1 C13 C14 109.59(12) . . ?
C10 C13 C14 112.19(12) . . ?
C12 C13 C14 108.74(12) . . ?
C13 C10 H10A 109.5 . . ?
C13 C10 H10B 109.5 . . ?
H10A C10 H10B 109.5 . . ?
C13 C10 H10C 109.5 . . ?
H10A C10 H10C 109.5 . . ?
H10B C10 H10C 109.5 . . ?
C12 O3 H3A 105.9(17) . . ?
O1 Si1 C7 109.75(7) . . ?
O1 Si1 C8 110.34(7) . . ?
C7 Si1 C8 112.09(8) . . ?
O1 Si1 C1 94.58(6) . . ?
C7 Si1 C1 115.33(7) . . ?
C8 Si1 C1 113.36(7) . . ?
B1 O1 Si1 113.64(10) . . ?
B1 O2 H2A 111.9(17) . . ?
C6 C1 C2 117.89(14) . . ?
C6 C1 Si1 133.97(12) . . ?
C2 C1 Si1 108.09(11) . . ?
C3 C2 C1 120.37(14) . . ?
C3 C2 B1 129.65(14) . . ?
C1 C2 B1 109.98(13) . . ?
F1 C6 C5 118.21(14) . . ?
F1 C6 C1 118.57(14) . . ?
C5 C6 C1 123.23(15) . . ?
O2 B1 O1 123.66(14) . . ?
O2 B1 C2 122.83(14) . . ?
O1 B1 C2 113.49(14) . . ?
C6 C5 C4 118.34(14) . . ?
C6 C5 H5 120.8 . . ?
C4 C5 H5 120.8 . . ?
C5 C4 C3 120.89(14) . . ?
C5 C4 H4 119.6 . . ?
C3 C4 H4 119.6 . . ?
C4 C3 C2 119.26(14) . . ?
C4 C3 C9 118.67(14) . . ?
C2 C3 C9 122.04(14) . . ?
Si1 C7 H7A 109.5 . . ?
Si1 C7 H7B 109.5 . . ?
H7A C7 H7B 109.5 . . ?
Si1 C7 H7C 109.5 . . ?
H7A C7 H7C 109.5 . . ?
H7B C7 H7C 109.5 . . ?
Si1 C8 H8A 109.5 . . ?
Si1 C8 H8B 109.5 . . ?
H8A C8 H8B 109.5 . . ?
Si1 C8 H8C 109.5 . . ?
H8A C8 H8C 109.5 . . ?
H8B C8 H8C 109.5 . . ?

loop_
_geom_bond_atom_site_label_1
_geom_bond_atom_site_label_2
_geom_bond_distance
_geom_bond_site_symmetry_2
_geom_bond_publ_flag
N1 C9 1.5035(18) . ?
N1 C13 1.5230(18) . ?
N1 H1A 0.847(10) . ?
N1 H1B 0.851(10) . ?
C12 O3 1.4205(18) . ?
C12 C13 1.524(2) . ?
C12 H12A 0.9900 . ?
C12 H12B 0.9900 . ?
C9 C3 1.513(2) . ?
C9 H9A 0.9900 . ?
C9 H9B 0.9900 . ?
C14 C13 1.528(2) . ?
C14 H14A 0.9800 . ?
C14 H14B 0.9800 . ?
C14 H14C 0.9800 . ?
C13 C10 1.523(2) . ?
C10 H10A 0.9800 . ?
C10 H10B 0.9800 . ?
C10 H10C 0.9800 . ?
O3 H3A 0.837(10) . ?
Si1 O1 1.6808(12) . ?
Si1 C7 1.8479(16) . ?
Si1 C8 1.8518(17) . ?
Si1 C1 1.8782(15) . ?
F1 C6 1.3648(18) . ?
O1 B1 1.372(2) . ?
O2 B1 1.355(2) . ?
O2 H2A 0.840(10) . ?
C1 C6 1.378(2) . ?
C1 C2 1.415(2) . ?
C2 C3 1.399(2) . ?
C2 B1 1.585(2) . ?
C6 C5 1.378(2) . ?
C5 C4 1.396(2) . ?
C5 H5 0.9500 . ?
C4 C3 1.397(2) . ?
C4 H4 0.9500 . ?
C7 H7A 0.9800 . ?
C7 H7B 0.9800 . ?
C7 H7C 0.9800 . ?
C8 H8A 0.9800 . ?
C8 H8B 0.9800 . ?
C8 H8C 0.9800 . ?

loop_
_exptl_oxdiff_crystal_face_indexfrac_h
_exptl_oxdiff_crystal_face_indexfrac_k
_exptl_oxdiff_crystal_face_indexfrac_l
_exptl_oxdiff_crystal_face_x
_exptl_oxdiff_crystal_face_y
_exptl_oxdiff_crystal_face_z
-0.9993 -4.9993 -0.0023 -0.4603 0.2249 0.4185
0.9952 4.9986 -2.9964 0.2148 -0.1184 -0.7007
-0.0013 -0.9999 -1.0005 -0.1752 0.0529 -0.0064
-5.0008 0.9966 -0.9881 0.0456 0.7085 -0.2815
0.9999 0.0006 -0.0021 -0.0068 -0.1381 0.0200
-0.9936 4.9991 5.0044 0.8830 -0.1262 0.0119
-4.9980 -0.0027 1.0102 0.1158 0.6549 -0.0057
